data_7704215
loop_
_publ_author_name
'Liu, Jingjing'
'Nodaraki, Lydia E.'
'Cobb, Philip J.'
'Giansiracusa, Marcus J.'
'Ortu, Fabrizio'
'Tuna, Floriana'
'Mills, David P.'

_publ_section_title
;
 Synthesis and characterisation of light lanthanide bis-phospholyl
 borohydride complexes.
;
_journal_issue 19
_journal_name_full 'Dalton transactions (Cambridge, England : 2003)'
_journal_page_first 6504
_journal_page_last 6511
_journal_paper_doi 10.1039/d0dt01241f
_journal_volume 49
_journal_year 2020
_chemical_formula_moiety 'C48 H88 B2 Ce2 P4'
_chemical_formula_sum 'C48 H88 B2 Ce2 P4'
_chemical_formula_weight 1090.92
_chemical_name_systematic '[Ce(Htp)2(BH4)]2'
_chemical_properties_physical Air-sensitive,Moisture-sensitive
_space_group_crystal_system monoclinic
_space_group_IT_number 15
_space_group_name_Hall '-I 2ya'
_space_group_name_H-M_alt 'I 1 2/a 1'
_atom_sites_solution_hydrogens mixed
_atom_sites_solution_primary dual
_atom_sites_solution_secondary difmap
_audit_creation_date 2019-11-06
_audit_creation_method
;
Olex2 1.2
(compiled 2018.05.29 svn.r3508 for OlexSys, GUI svn.r5506)
;
_audit_update_record
;
2020-03-23 deposited with the CCDC.	2020-04-28 downloaded from the CCDC.
;
_cell_angle_alpha 90
_cell_angle_beta 91.935(10)
_cell_angle_gamma 90
_cell_formula_units_Z 4
_cell_length_a 20.647(3)
_cell_length_b 12.9366(9)
_cell_length_c 20.2887(17)
_cell_measurement_reflns_used 1218
_cell_measurement_temperature 150(2)
_cell_measurement_theta_max 54.0830
_cell_measurement_theta_min 4.0010
_cell_volume 5416.1(10)
_computing_cell_refinement 'CrysAlisPro 1.171.40.7b (Rigaku OD, 2018)'
_computing_data_collection 'CrysAlisPro 1.171.40.7b (Rigaku OD, 2018)'
_computing_data_reduction 'CrysAlisPro 1.171.40.7b (Rigaku OD, 2018)'
_computing_molecular_graphics 'Olex2 (Dolomanov et al., 2009)'
_computing_publication_material 'Olex2 (Dolomanov et al., 2009)'
_computing_structure_refinement 'ShelXL (Sheldrick, 2015)'
_computing_structure_solution 'ShelXT (Sheldrick, 2015)'
_diffrn_ambient_environment N~2~
_diffrn_ambient_temperature 150(2)
_diffrn_detector 'CCD plate'
_diffrn_measured_fraction_theta_full 0.998
_diffrn_measured_fraction_theta_max 0.998
_diffrn_measurement_details
;
List of Runs (angles in degrees, time in seconds):

  # Type    Start    End  Width  t~exp~   \w     \q     \k     \f   Frames
#--------------------------------------------------------------------------
  1  \w    -91.00 -11.00   1.00    1.50    --  -44.20 -57.00  30.00   80
  2  \w    -78.00   8.00   1.00    1.50    --  -44.20  57.00-120.00   86
  3  \w   -128.00  28.00   1.00    1.50    --  -44.20 -19.00  60.00  156
  4  \w   -133.00-104.00   1.00    1.50    --  -44.20 -57.00  30.00   29
  5  \w    -80.00  45.00   1.00    1.50    --  -44.20  76.00 -60.00  125
  6  \w    -71.00 -28.00   1.00    7.00    -- -110.00  76.00  30.00   43
  7  \w   -150.00 -37.00   1.00    7.00    -- -110.00  76.00-150.00  113
  8  \w   -193.00 -37.00   1.00    7.00    -- -110.00   0.00-180.00  156
  9  \w   -143.00 -49.00   1.00    7.00    -- -110.00  76.00 -90.00   94
 10  \w   -197.00 -80.00   1.00    7.00    -- -110.00 -57.00 -30.00  117
 11  \w   -188.00 -31.00   1.00    7.00    -- -110.00  19.00 -30.00  157
 12  \w   -149.00 -75.00   1.00    7.00    -- -110.00  76.00  30.00   74
 13  \w   -148.00 -21.00   1.00    7.00    -- -110.00  76.00 120.00  127
 14  \w   -150.00 -24.00   1.00    7.00    -- -110.00  76.00  60.00  126
;
_diffrn_measurement_device 'four-circle diffractometer'
_diffrn_measurement_device_type 'XtaLAB AFC11 (RINC): Kappa single'
_diffrn_measurement_method '\w scans'
_diffrn_orient_matrix_type 'CrysAlisPro convention (1999,Acta A55,543-557)'
_diffrn_orient_matrix_UB_11 -0.0042474000
_diffrn_orient_matrix_UB_12 0.0438503000
_diffrn_orient_matrix_UB_13 0.0703902000
_diffrn_orient_matrix_UB_21 0.0262139000
_diffrn_orient_matrix_UB_22 0.1044990000
_diffrn_orient_matrix_UB_23 -0.0238042000
_diffrn_orient_matrix_UB_31 -0.0697111000
_diffrn_orient_matrix_UB_32 0.0368188000
_diffrn_orient_matrix_UB_33 -0.0158877000
_diffrn_radiation_monochromator mirror
_diffrn_radiation_probe x-ray
_diffrn_radiation_type CuK\a
_diffrn_radiation_wavelength 1.54184
_diffrn_reflns_av_R_equivalents 0.1205
_diffrn_reflns_av_unetI/netI 0.0829
_diffrn_reflns_Laue_measured_fraction_full 0.998
_diffrn_reflns_Laue_measured_fraction_max 0.998
_diffrn_reflns_limit_h_max 20
_diffrn_reflns_limit_h_min -24
_diffrn_reflns_limit_k_max 15
_diffrn_reflns_limit_k_min -15
_diffrn_reflns_limit_l_max 24
_diffrn_reflns_limit_l_min -24
_diffrn_reflns_number 23912
_diffrn_reflns_point_group_measured_fraction_full 0.998
_diffrn_reflns_point_group_measured_fraction_max 0.998
_diffrn_reflns_theta_full 67.684
_diffrn_reflns_theta_max 68.251
_diffrn_reflns_theta_min 3.003
_diffrn_source 'Rotating-anode X-ray tube (dual wavelength)'
_diffrn_source_type 'Rigaku (Cu) X-ray DW Source'
_exptl_absorpt_coefficient_mu 14.134
_exptl_absorpt_correction_T_max 0.565
_exptl_absorpt_correction_T_min 0.244
_exptl_absorpt_correction_type gaussian
_exptl_absorpt_process_details
;
CrysAlisPro 1.171.40.7b (Rigaku Oxford Diffraction, 2018)
Numerical absorption correction based on gaussian integration over
			a multifaceted crystal model
Empirical absorption correction using spherical harmonics,
 implemented in SCALE3 ABSPACK scaling algorithm.
;
_exptl_crystal_colour 'clear light orange'
_exptl_crystal_colour_lustre clear
_exptl_crystal_colour_modifier light
_exptl_crystal_colour_primary orange
_exptl_crystal_density_diffrn 1.338
_exptl_crystal_description block
_exptl_crystal_F_000 2248
_exptl_crystal_size_max 0.161
_exptl_crystal_size_mid 0.142
_exptl_crystal_size_min 0.095
_refine_diff_density_max 2.460
_refine_diff_density_min -0.935
_refine_diff_density_rms 0.178
_refine_ls_extinction_method none
_refine_ls_goodness_of_fit_ref 1.071
_refine_ls_hydrogen_treatment mixed
_refine_ls_matrix_type full
_refine_ls_number_parameters 279
_refine_ls_number_reflns 4950
_refine_ls_number_restraints 51
_refine_ls_restrained_S_all 1.083
_refine_ls_R_factor_all 0.1223
_refine_ls_R_factor_gt 0.0925
_refine_ls_shift/su_max 0.000
_refine_ls_shift/su_mean 0.000
_refine_ls_structure_factor_coef Fsqd
_refine_ls_weighting_details 'w=1/[\s^2^(Fo^2^)+(0.1355P)^2^+8.8064P] where P=(Fo^2^+2Fc^2^)/3'
_refine_ls_weighting_scheme calc
_refine_ls_wR_factor_gt 0.2215
_refine_ls_wR_factor_ref 0.2417
_reflns_Friedel_coverage 0.000
_reflns_number_gt 3538
_reflns_number_total 4950
_reflns_threshold_expression 'I > 2\s(I)'
_cod_data_source_file d0dt01241f2.cif
_cod_data_source_block 1-Ce
_cod_depositor_comments 'Adding full bibliography for 7704215--7704221.cif.'
_cod_original_cell_volume 5416.1(9)
_cod_database_code 7704215
_manchester_internal_diff_code rdpm163
_manchester_internal_coll_client FO/JJL
_manchester_internal_coll_user FO/JJL
_manchester_internal_coll_date 1/10/18
_manchester_internal_process_date 1/10/18
_manchester_internal_process_user FO/JJL
_manchester_internal_solution_date 1/10/18
_manchester_internal_solution_user FO/JJL
_manchester_internal_refinement_date 28/11/18
_manchester_internal_refinement_user JJL
_manchester_internal_validation_date 5/11/19
_manchester_internal_validation_user PJC
_shelx_shelxl_version_number 2018/3
_chemical_oxdiff_formula Ce2B4P4C48
_shelx_space_group_comment
;
The symmetry employed for this shelxl refinement is uniquely defined
by the following loop, which should always be used as a source of
symmetry information in preference to the above space-group names.
They are only intended as comments.
;
_shelx_estimated_absorpt_t_max 0.347
_shelx_estimated_absorpt_t_min 0.209
_reflns_odcompleteness_completeness 99.79
_reflns_odcompleteness_iscentric 1
_reflns_odcompleteness_theta 68.13
_olex2_refinement_description
;
1. Twinned data refinement
 Scales: 0.974(2)
 0.026(2)
2. Fixed Uiso
 At 1.2 times of:
  All C(H) groups
 At 1.5 times of:
  All B(H,H,H,H) groups, All C(H,H,H) groups
3. Restrained distances
 B1-H1D = B1-H1B = B1-H1A = B1-H1C
 1.15 with sigma of 0.01
 H1D-H1B = H1D-H1C = H1A-H1B = H1A-H1D = H1C-H1B = H1C-H1A
 1.95 with sigma of 0.01
 C2-C1 \\sim C3-C2 \\sim C4-C3 \\sim C14-C13 \\sim C15-C14 \\sim C16-C15
 with sigma of 0.01
 C15-C13 \\sim C16-C14 \\sim C4-C2 \\sim C3-C1
 with sigma of 0.02
4. Restrained planarity
 P1, C1, C2, C3, C4
 with sigma of 0.1
5. Uiso/Uaniso restraints and constraints
C1 \\sim C2 \\sim C3 \\sim C4: within 2A with sigma of 0.01 and sigma for
terminal atoms of 0.02
6.a Ternary CH refined with riding coordinates:
 C2(H2), C3(H3), C14(H14), C15(H15)
6.b Idealised Me refined as rotating group:
 C00M(H00A,H00B,H00C), C6(H6A,H6B,H6C), C7(H7A,H7B,H7C), C8(H8A,H8B,H8C),
 C10(H10A,H10B,H10C), C11(H11A,H11B,H11C), C12(H12A,H12B,H12C), C18(H18A,H18B,
 H18C), C19(H19A,H19B,H19C), C21(H21A,H21B,H21C), C22(H22A,H22B,H22C), C23(H23A,
 H23B,H23C)
;
_manchester_internal_coll_frame_method '\w scans'
_manchester_internal_coll_frame_time 0.5s
_manchester_internal_coll_frame_width 0.5
_manchester_internal_coll_type custom
_olex2_submission_special_instructions 'No special instructions were received'
_oxdiff_exptl_absorpt_empirical_details
;
Empirical correction (ABSPACK) includes:
- Absorption correction using spherical harmonics
- Frame scaling
;
_oxdiff_exptl_absorpt_empirical_full_max 2.128
_oxdiff_exptl_absorpt_empirical_full_min 0.517

loop_
_space_group_symop_operation_xyz
'x, y, z'
'-x+1/2, y, -z'
'x+1/2, y+1/2, z+1/2'
'-x+1, y+1/2, -z+1/2'
'-x, -y, -z'
'x-1/2, -y, z'
'-x+1/2, -y+1/2, -z+1/2'
'x, -y+1/2, z+1/2'

loop_
_atom_site_label
_atom_site_type_symbol
_atom_site_fract_x
_atom_site_fract_y
_atom_site_fract_z
_atom_site_U_iso_or_equiv
_atom_site_adp_type
_atom_site_occupancy
_atom_site_site_symmetry_order
_atom_site_calc_flag
_atom_site_refinement_flags_posn
_atom_site_refinement_flags_adp
_atom_site_refinement_flags_occupancy
_atom_site_disorder_assembly
_atom_site_disorder_group
Ce1 Ce 0.250000 0.78607(7) 0.500000 0.0642(4) Uani 1 2 d S T P . .
Ce2 Ce 0.250000 0.45136(7) 0.500000 0.0572(3) Uani 1 2 d S T P . .
P1 P 0.3496(3) 0.9608(3) 0.5098(2) 0.0879(13) Uani 1 1 d . . . . .
P2 P 0.10104(19) 0.4520(2) 0.47541(15) 0.0614(8) Uani 1 1 d . . . . .
C00M C 0.0808(10) 0.4434(15) 0.6280(7) 0.093(5) Uani 1 1 d . . . . .
H00A H 0.114771 0.495672 0.623901 0.139 Uiso 1 1 calc GR . . . .
H00B H 0.070612 0.435286 0.674556 0.139 Uiso 1 1 calc GR . . . .
H00C H 0.041819 0.465361 0.602882 0.139 Uiso 1 1 calc GR . . . .
C1 C 0.3447(7) 0.8910(9) 0.5833(7) 0.078(3) Uani 1 1 d D U . . .
C2 C 0.3700(6) 0.7965(8) 0.5714(5) 0.076(3) Uani 1 1 d D U . . .
H2 H 0.379446 0.747633 0.608689 0.091 Uiso 1 1 calc R . . . .
C3 C 0.3882(7) 0.7728(8) 0.5103(5) 0.078(3) Uani 1 1 d D U . . .
H3 H 0.412860 0.708695 0.499722 0.093 Uiso 1 1 calc R . . . .
C4 C 0.3836(7) 0.8558(9) 0.4693(6) 0.070(3) Uani 1 1 d D U . . .
C5 C 0.3262(10) 0.9348(12) 0.6522(7) 0.087(5) Uani 1 1 d . . . . .
C6 C 0.2783(15) 0.8711(16) 0.6862(11) 0.143(10) Uani 1 1 d . . . . .
H6A H 0.239508 0.862429 0.657551 0.215 Uiso 1 1 calc GR . . . .
H6B H 0.266440 0.905457 0.727169 0.215 Uiso 1 1 calc GR . . . .
H6C H 0.297077 0.803254 0.696537 0.215 Uiso 1 1 calc GR . . . .
C7 C 0.3922(14) 0.939(3) 0.6923(10) 0.170(13) Uani 1 1 d . . . . .
H7A H 0.402667 0.869941 0.709611 0.255 Uiso 1 1 calc GR . . . .
H7B H 0.388849 0.987612 0.729004 0.255 Uiso 1 1 calc GR . . . .
H7C H 0.426493 0.961636 0.663354 0.255 Uiso 1 1 calc GR . . . .
C8 C 0.3009(15) 1.0451(13) 0.6444(11) 0.137(10) Uani 1 1 d . . . . .
H8A H 0.323043 1.079169 0.608311 0.206 Uiso 1 1 calc GR . . . .
H8B H 0.309394 1.083349 0.685443 0.206 Uiso 1 1 calc GR . . . .
H8C H 0.254202 1.043542 0.634288 0.206 Uiso 1 1 calc GR . . . .
C9 C 0.4212(8) 0.8537(11) 0.4078(7) 0.078(4) Uani 1 1 d . . . . .
C10 C 0.4072(10) 0.7686(17) 0.3606(10) 0.113(7) Uani 1 1 d . . . . .
H10A H 0.412435 0.702083 0.383207 0.170 Uiso 1 1 calc GR . . . .
H10B H 0.437260 0.772466 0.324308 0.170 Uiso 1 1 calc GR . . . .
H10C H 0.362580 0.775053 0.342948 0.170 Uiso 1 1 calc GR . . . .
C11 C 0.4931(10) 0.8601(17) 0.4270(10) 0.111(7) Uani 1 1 d . . . . .
H11A H 0.501303 0.922676 0.453177 0.166 Uiso 1 1 calc GR . . . .
H11B H 0.518430 0.862477 0.387095 0.166 Uiso 1 1 calc GR . . . .
H11C H 0.505654 0.799165 0.453164 0.166 Uiso 1 1 calc GR . . . .
C12 C 0.4093(13) 0.9615(16) 0.3703(9) 0.114(7) Uani 1 1 d . . . . .
H12A H 0.363087 0.978877 0.370234 0.171 Uiso 1 1 calc GR . . . .
H12B H 0.423188 0.955466 0.324735 0.171 Uiso 1 1 calc GR . . . .
H12C H 0.434324 1.016016 0.392963 0.171 Uiso 1 1 calc GR . . . .
C13 C 0.1293(6) 0.3514(8) 0.5290(5) 0.063(3) Uani 1 1 d D . . . .
C14 C 0.1655(7) 0.2816(7) 0.4963(5) 0.071(4) Uani 1 1 d D . . . .
H14 H 0.177826 0.213011 0.515643 0.085 Uiso 1 1 calc R . . . .
C15 C 0.1738(7) 0.3048(8) 0.4317(5) 0.071(4) Uani 1 1 d D . . . .
H15 H 0.193163 0.254050 0.400793 0.085 Uiso 1 1 calc R . . . .
C16 C 0.1417(7) 0.3903(9) 0.4092(6) 0.066(3) Uani 1 1 d D . . . .
C17 C 0.1045(7) 0.3402(11) 0.6010(6) 0.064(3) Uani 1 1 d . . . . .
C18 C 0.0454(12) 0.2703(18) 0.5961(9) 0.120(8) Uani 1 1 d . . . . .
H18A H 0.007952 0.310032 0.579219 0.180 Uiso 1 1 calc GR . . . .
H18B H 0.036317 0.242923 0.639847 0.180 Uiso 1 1 calc GR . . . .
H18C H 0.053746 0.212927 0.566003 0.180 Uiso 1 1 calc GR . . . .
C19 C 0.1547(11) 0.2952(18) 0.6469(8) 0.116(7) Uani 1 1 d . . . . .
H19A H 0.163743 0.223862 0.633739 0.175 Uiso 1 1 calc GR . . . .
H19B H 0.138944 0.295832 0.691875 0.175 Uiso 1 1 calc GR . . . .
H19C H 0.194493 0.336261 0.645151 0.175 Uiso 1 1 calc GR . . . .
C20 C 0.1291(8) 0.4221(11) 0.3372(6) 0.071(4) Uani 1 1 d . . . . .
C21 C 0.0683(9) 0.3615(12) 0.3133(7) 0.086(5) Uani 1 1 d . . . . .
H21A H 0.075993 0.287293 0.319154 0.129 Uiso 1 1 calc GR . . . .
H21B H 0.059166 0.376356 0.266578 0.129 Uiso 1 1 calc GR . . . .
H21C H 0.031262 0.382561 0.339108 0.129 Uiso 1 1 calc GR . . . .
C22 C 0.1849(8) 0.3957(13) 0.2931(7) 0.083(4) Uani 1 1 d . . . . .
H22A H 0.194925 0.321870 0.296960 0.125 Uiso 1 1 calc GR . . . .
H22B H 0.223141 0.436282 0.306654 0.125 Uiso 1 1 calc GR . . . .
H22C H 0.172541 0.411986 0.247183 0.125 Uiso 1 1 calc GR . . . .
C23 C 0.1140(9) 0.5363(11) 0.3289(7) 0.079(4) Uani 1 1 d . . . . .
H23A H 0.092021 0.547794 0.285969 0.119 Uiso 1 1 calc GR . . . .
H23B H 0.154473 0.576023 0.331277 0.119 Uiso 1 1 calc GR . . . .
H23C H 0.085882 0.558892 0.364070 0.119 Uiso 1 1 calc GR . . . .
B1 B 0.2300(5) 0.6132(8) 0.5964(7) 0.049(3) Uani 1 1 d D . . . .
H1A H 0.197(3) 0.628(6) 0.548(2) 0.074 Uiso 1 1 d DR . . . .
H1B H 0.215(4) 0.534(3) 0.621(4) 0.074 Uiso 1 1 d DR . . . .
H1C H 0.2850(14) 0.608(6) 0.581(4) 0.074 Uiso 1 1 d DR . . . .
H1D H 0.224(4) 0.682(4) 0.634(3) 0.074 Uiso 1 1 d DR . . . .

loop_
_atom_site_aniso_label
_atom_site_aniso_U_11
_atom_site_aniso_U_22
_atom_site_aniso_U_33
_atom_site_aniso_U_23
_atom_site_aniso_U_13
_atom_site_aniso_U_12
Ce1 0.0857(9) 0.0492(5) 0.0565(6) 0.000 -0.0162(5) 0.000
Ce2 0.0759(8) 0.0461(5) 0.0491(5) 0.000 -0.0070(5) 0.000
P1 0.127(4) 0.0537(19) 0.082(3) 0.0021(16) -0.004(2) -0.004(2)
P2 0.077(2) 0.0553(16) 0.0512(16) 0.0005(12) -0.0123(15) -0.0055(14)
C00M 0.105(14) 0.120(14) 0.054(8) -0.004(8) 0.013(8) -0.019(10)
C1 0.096(8) 0.065(6) 0.070(7) -0.001(6) -0.021(6) -0.003(6)
C2 0.083(7) 0.062(5) 0.079(6) -0.028(5) -0.040(6) 0.018(5)
C3 0.077(7) 0.065(6) 0.090(7) -0.006(5) -0.024(6) -0.006(5)
C4 0.077(8) 0.053(6) 0.080(7) -0.003(5) -0.017(6) -0.014(5)
C5 0.134(15) 0.067(8) 0.060(8) -0.010(6) 0.005(8) -0.032(9)
C6 0.23(3) 0.096(14) 0.105(15) -0.036(12) 0.034(17) -0.041(16)
C7 0.18(3) 0.26(3) 0.073(12) -0.062(17) -0.011(14) -0.06(2)
C8 0.24(3) 0.069(11) 0.110(15) -0.022(10) 0.049(18) -0.019(13)
C9 0.099(12) 0.073(8) 0.061(7) -0.012(6) -0.012(7) 0.013(7)
C10 0.111(16) 0.118(15) 0.111(14) -0.045(12) 0.007(12) 0.004(12)
C11 0.100(14) 0.144(18) 0.088(11) 0.005(11) -0.004(10) -0.040(13)
C12 0.16(2) 0.109(14) 0.075(11) 0.006(10) -0.003(12) 0.004(13)
C13 0.073(9) 0.054(6) 0.061(7) 0.014(5) -0.016(6) -0.018(6)
C14 0.116(13) 0.034(6) 0.063(8) -0.003(5) 0.006(8) -0.010(6)
C15 0.101(11) 0.045(6) 0.067(8) -0.010(6) -0.011(7) -0.005(7)
C16 0.082(9) 0.064(7) 0.054(6) -0.001(6) -0.001(6) -0.002(7)
C17 0.066(8) 0.071(7) 0.054(6) 0.010(6) -0.004(6) -0.004(6)
C18 0.15(2) 0.129(16) 0.077(11) -0.002(10) 0.005(12) -0.064(15)
C19 0.150(19) 0.144(18) 0.054(8) 0.023(10) -0.006(10) 0.027(14)
C20 0.094(11) 0.068(7) 0.052(7) 0.007(6) 0.001(7) -0.003(7)
C21 0.104(12) 0.088(10) 0.064(8) 0.000(7) -0.013(8) -0.026(9)
C22 0.100(12) 0.088(10) 0.061(7) -0.012(7) -0.005(7) -0.015(9)
C23 0.111(13) 0.074(9) 0.052(7) 0.006(6) -0.011(7) 0.000(8)
B1 0.034(6) 0.027(4) 0.086(8) -0.006(5) -0.021(5) 0.000(5)

loop_
_atom_type_symbol
_atom_type_description
_atom_type_scat_dispersion_real
_atom_type_scat_dispersion_imag
_atom_type_scat_source
C C 0.0181 0.0091 'International Tables Vol C Tables 4.2.6.8 and 6.1.1.4'
H H 0.0000 0.0000 'International Tables Vol C Tables 4.2.6.8 and 6.1.1.4'
B B 0.0090 0.0039 'International Tables Vol C Tables 4.2.6.8 and 6.1.1.4'
Ce Ce -1.8482 9.6596 'International Tables Vol C Tables 4.2.6.8 and 6.1.1.4'
P P 0.2955 0.4335 'International Tables Vol C Tables 4.2.6.8 and 6.1.1.4'

loop_
_exptl_crystal_face_index_h
_exptl_crystal_face_index_k
_exptl_crystal_face_index_l
_exptl_crystal_face_perp_dist
5 8 0 0.0522
-2 -4 11 0.0555
12 -3 2 0.0522
-2 -7 -8 0.0666
3 8 -3 0.0601
-13 3 3 0.0274
0 3 13 0.0433
2 -5 -11 0.0547
5 0 -12 0.0604

loop_
_geom_angle_atom_site_label_1
_geom_angle_atom_site_label_2
_geom_angle_atom_site_label_3
_geom_angle
_geom_angle_site_symmetry_1
_geom_angle_site_symmetry_3
_geom_angle_publ_flag
P1 Ce1 P1 84.64(18) . 2_556 ?
P1 Ce1 H1A 108.8(16) 2_556 . ?
P1 Ce1 H1A 150.5(6) . . ?
C1 Ce1 P1 34.1(3) 2_556 2_556 ?
C1 Ce1 P1 34.1(3) . . ?
C1 Ce1 P1 97.5(2) 2_556 . ?
C1 Ce1 P1 97.5(2) . 2_556 ?
C1 Ce1 C1 123.8(5) 2_556 . ?
C1 Ce1 C4 50.7(4) 2_556 2_556 ?
C1 Ce1 C4 110.4(3) . 2_556 ?
C1 Ce1 C4 110.4(4) 2_556 . ?
C1 Ce1 C4 50.7(4) . . ?
C1 Ce1 B1 94.3(3) 2_556 2_556 ?
C1 Ce1 B1 128.8(3) . 2_556 ?
C1 Ce1 B1 94.3(3) . . ?
C1 Ce1 B1 128.8(3) 2_556 . ?
C1 Ce1 H1A 108.3(9) 2_556 . ?
C1 Ce1 H1A 116.6(7) . . ?
C2 Ce1 P1 125.0(2) . 2_556 ?
C2 Ce1 P1 125.0(2) 2_556 . ?
C2 Ce1 P1 50.0(3) 2_556 2_556 ?
C2 Ce1 P1 50.0(3) . . ?
C2 Ce1 C1 27.4(2) . . ?
C2 Ce1 C1 147.4(4) . 2_556 ?
C2 Ce1 C1 147.4(4) 2_556 . ?
C2 Ce1 C1 27.4(2) 2_556 2_556 ?
C2 Ce1 C2 174.6(4) 2_556 . ?
C2 Ce1 C3 153.5(2) . 2_556 ?
C2 Ce1 C3 27.27(19) 2_556 2_556 ?
C2 Ce1 C3 153.5(2) 2_556 . ?
C2 Ce1 C3 27.27(19) . . ?
C2 Ce1 C4 45.1(3) . . ?
C2 Ce1 C4 45.1(3) 2_556 2_556 ?
C2 Ce1 C4 132.7(3) 2_556 . ?
C2 Ce1 C4 132.7(3) . 2_556 ?
C2 Ce1 B1 80.8(3) . . ?
C2 Ce1 B1 103.4(3) 2_556 . ?
C2 Ce1 B1 80.8(3) 2_556 2_556 ?
C2 Ce1 B1 103.4(3) . 2_556 ?
C2 Ce1 H1A 102.9(7) . . ?
C2 Ce1 H1A 81.6(8) 2_556 . ?
C3 Ce1 P1 135.8(2) . 2_556 ?
C3 Ce1 P1 135.8(2) 2_556 . ?
C3 Ce1 P1 51.1(2) . . ?
C3 Ce1 P1 51.1(2) 2_556 2_556 ?
C3 Ce1 C1 136.7(3) 2_556 . ?
C3 Ce1 C1 47.9(3) . . ?
C3 Ce1 C1 136.7(3) . 2_556 ?
C3 Ce1 C1 47.9(3) 2_556 2_556 ?
C3 Ce1 C3 173.1(4) . 2_556 ?
C3 Ce1 C4 26.8(2) . . ?
C3 Ce1 C4 158.3(3) . 2_556 ?
C3 Ce1 C4 26.8(2) 2_556 2_556 ?
C3 Ce1 C4 158.3(3) 2_556 . ?
C3 Ce1 B1 81.1(3) 2_556 . ?
C3 Ce1 B1 93.8(3) 2_556 2_556 ?
C3 Ce1 B1 81.1(3) . 2_556 ?
C3 Ce1 B1 93.8(3) . . ?
C3 Ce1 H1A 62.3(12) 2_556 . ?
C3 Ce1 H1A 111.5(13) . . ?
C4 Ce1 P1 112.7(3) 2_556 . ?
C4 Ce1 P1 33.6(3) 2_556 2_556 ?
C4 Ce1 P1 112.7(3) . 2_556 ?
C4 Ce1 P1 33.6(3) . . ?
C4 Ce1 C4 144.8(5) . 2_556 ?
C4 Ce1 B1 86.6(3) 2_556 . ?
C4 Ce1 B1 120.5(3) . . ?
C4 Ce1 B1 86.6(3) . 2_556 ?
C4 Ce1 B1 120.5(3) 2_556 2_556 ?
C4 Ce1 H1A 137.7(14) . . ?
C4 Ce1 H1A 75.4(17) 2_556 . ?
B1 Ce1 P1 119.0(3) 2_556 . ?
B1 Ce1 P1 127.9(2) 2_556 2_556 ?
B1 Ce1 P1 127.9(2) . . ?
B1 Ce1 P1 119.0(3) . 2_556 ?
B1 Ce1 B1 83.9(5) 2_556 . ?
B1 Ce1 H1A 22.7(5) . . ?
B1 Ce1 H1A 73.9(18) 2_556 . ?
P2 Ce2 P2 179.70(12) 2_556 . ?
C13 Ce2 P2 145.8(2) . 2_556 ?
C13 Ce2 P2 34.4(2) 2_556 2_556 ?
C13 Ce2 P2 34.4(2) . . ?
C13 Ce2 P2 145.8(2) 2_556 . ?
C13 Ce2 C13 126.8(4) . 2_556 ?
C13 Ce2 C16 50.7(3) . . ?
C13 Ce2 C16 50.7(3) 2_556 2_556 ?
C13 Ce2 C16 113.2(3) 2_556 . ?
C13 Ce2 C16 113.2(3) . 2_556 ?
C13 Ce2 B1 127.1(3) 2_556 . ?
C13 Ce2 B1 92.4(3) 2_556 2_556 ?
C13 Ce2 B1 92.5(3) . . ?
C13 Ce2 B1 127.1(3) . 2_556 ?
C14 Ce2 P2 52.0(3) 2_556 2_556 ?
C14 Ce2 P2 128.3(3) . 2_556 ?
C14 Ce2 P2 128.3(3) 2_556 . ?
C14 Ce2 P2 52.0(3) . . ?
C14 Ce2 C13 27.6(2) . . ?
C14 Ce2 C13 100.6(4) . 2_556 ?
C14 Ce2 C13 27.6(2) 2_556 2_556 ?
C14 Ce2 C13 100.6(4) 2_556 . ?
C14 Ce2 C14 76.9(5) . 2_556 ?
C14 Ce2 C16 105.3(3) . 2_556 ?
C14 Ce2 C16 105.3(3) 2_556 . ?
C14 Ce2 C16 46.9(3) . . ?
C14 Ce2 C16 46.9(3) 2_556 2_556 ?
C14 Ce2 B1 118.7(3) 2_556 2_556 ?
C14 Ce2 B1 130.5(3) . 2_556 ?
C14 Ce2 B1 130.5(3) 2_556 . ?
C14 Ce2 B1 118.7(3) . . ?
C15 Ce2 P2 128.3(3) . 2_556 ?
C15 Ce2 P2 128.3(3) 2_556 . ?
C15 Ce2 P2 52.0(3) . . ?
C15 Ce2 P2 52.0(3) 2_556 2_556 ?
C15 Ce2 C13 94.0(3) . 2_556 ?
C15 Ce2 C13 47.4(3) 2_556 2_556 ?
C15 Ce2 C13 94.0(3) 2_556 . ?
C15 Ce2 C13 47.4(3) . . ?
C15 Ce2 C14 79.7(4) . 2_556 ?
C15 Ce2 C14 28.1(2) 2_556 2_556 ?
C15 Ce2 C14 79.7(4) 2_556 . ?
C15 Ce2 C14 28.1(2) . . ?
C15 Ce2 C15 94.8(4) 2_556 . ?
C15 Ce2 C16 27.2(2) . . ?
C15 Ce2 C16 121.9(4) 2_556 . ?
C15 Ce2 C16 121.9(4) . 2_556 ?
C15 Ce2 C16 27.2(2) 2_556 2_556 ?
C15 Ce2 B1 104.2(3) . 2_556 ?
C15 Ce2 B1 137.0(3) 2_556 2_556 ?
C15 Ce2 B1 104.2(3) 2_556 . ?
C15 Ce2 B1 137.0(3) . . ?
C16 Ce2 P2 34.4(3) 2_556 2_556 ?
C16 Ce2 P2 145.8(3) . 2_556 ?
C16 Ce2 P2 145.8(3) 2_556 . ?
C16 Ce2 P2 34.4(3) . . ?
C16 Ce2 C16 149.0(4) 2_556 . ?
B1 Ce2 P2 93.0(2) 2_556 . ?
B1 Ce2 P2 86.8(2) 2_556 2_556 ?
B1 Ce2 P2 93.0(2) . 2_556 ?
B1 Ce2 P2 86.8(2) . . ?
B1 Ce2 C16 84.0(3) . 2_556 ?
B1 Ce2 C16 119.4(3) . . ?
B1 Ce2 C16 84.0(3) 2_556 . ?
B1 Ce2 C16 119.4(3) 2_556 2_556 ?
B1 Ce2 B1 87.7(5) 2_556 . ?
C1 P1 Ce1 67.4(4) . . ?
C4 P1 Ce1 71.0(4) . . ?
C4 P1 C1 92.0(6) . . ?
C13 P2 Ce2 66.3(4) . . ?
C13 P2 C16 88.9(5) . . ?
C16 P2 Ce2 68.5(4) . . ?
H00A C00M H00B 109.5 . . ?
H00A C00M H00C 109.5 . . ?
H00B C00M H00C 109.5 . . ?
C17 C00M H00A 109.5 . . ?
C17 C00M H00B 109.5 . . ?
C17 C00M H00C 109.5 . . ?
P1 C1 Ce1 78.5(4) . . ?
C2 C1 Ce1 74.2(6) . . ?
C2 C1 P1 106.3(8) . . ?
C2 C1 C5 126.4(12) . . ?
C5 C1 Ce1 120.8(10) . . ?
C5 C1 P1 126.6(9) . . ?
Ce1 C2 H2 120.1 . . ?
C1 C2 Ce1 78.3(6) . . ?
C1 C2 H2 120.1 . . ?
C3 C2 Ce1 77.5(7) . . ?
C3 C2 C1 119.5(9) . . ?
C3 C2 H2 120.1 . . ?
Ce1 C3 H3 123.3 . . ?
C2 C3 Ce1 75.2(7) . . ?
C2 C3 H3 123.3 . . ?
C2 C3 C4 111.6(9) . . ?
C4 C3 Ce1 81.9(9) . . ?
C4 C3 H3 123.3 . . ?
P1 C4 Ce1 75.4(5) . . ?
C3 C4 Ce1 71.3(8) . . ?
C3 C4 P1 110.3(9) . . ?
C3 C4 C9 118.0(12) . . ?
C9 C4 Ce1 132.7(9) . . ?
C9 C4 P1 129.5(9) . . ?
C6 C5 C1 113.7(13) . . ?
C6 C5 C7 111.2(19) . . ?
C6 C5 C8 109.8(19) . . ?
C7 C5 C1 103.9(16) . . ?
C8 C5 C1 109.7(13) . . ?
C8 C5 C7 108.2(19) . . ?
C5 C6 H6A 109.5 . . ?
C5 C6 H6B 109.5 . . ?
C5 C6 H6C 109.5 . . ?
H6A C6 H6B 109.5 . . ?
H6A C6 H6C 109.5 . . ?
H6B C6 H6C 109.5 . . ?
C5 C7 H7A 109.5 . . ?
C5 C7 H7B 109.5 . . ?
C5 C7 H7C 109.5 . . ?
H7A C7 H7B 109.5 . . ?
H7A C7 H7C 109.5 . . ?
H7B C7 H7C 109.5 . . ?
C5 C8 H8A 109.5 . . ?
C5 C8 H8B 109.5 . . ?
C5 C8 H8C 109.5 . . ?
H8A C8 H8B 109.5 . . ?
H8A C8 H8C 109.5 . . ?
H8B C8 H8C 109.5 . . ?
C4 C9 C11 108.3(12) . . ?
C4 C9 C12 107.8(13) . . ?
C10 C9 C4 117.4(15) . . ?
C10 C9 C11 111.9(15) . . ?
C10 C9 C12 108.4(15) . . ?
C11 C9 C12 101.9(16) . . ?
C9 C10 H10A 109.5 . . ?
C9 C10 H10B 109.5 . . ?
C9 C10 H10C 109.5 . . ?
H10A C10 H10B 109.5 . . ?
H10A C10 H10C 109.5 . . ?
H10B C10 H10C 109.5 . . ?
C9 C11 H11A 109.5 . . ?
C9 C11 H11B 109.5 . . ?
C9 C11 H11C 109.5 . . ?
H11A C11 H11B 109.5 . . ?
H11A C11 H11C 109.5 . . ?
H11B C11 H11C 109.5 . . ?
C9 C12 H12A 109.5 . . ?
C9 C12 H12B 109.5 . . ?
C9 C12 H12C 109.5 . . ?
H12A C12 H12B 109.5 . . ?
H12A C12 H12C 109.5 . . ?
H12B C12 H12C 109.5 . . ?
P2 C13 Ce2 79.4(4) . . ?
C14 C13 Ce2 72.8(7) . . ?
C14 C13 P2 111.2(7) . . ?
C14 C13 C17 126.5(10) . . ?
C17 C13 Ce2 122.8(8) . . ?
C17 C13 P2 121.7(9) . . ?
Ce2 C14 H14 122.3 . . ?
C13 C14 Ce2 79.6(7) . . ?
C13 C14 H14 122.3 . . ?
C13 C14 C15 114.4(8) . . ?
C15 C14 Ce2 75.8(7) . . ?
C15 C14 H14 122.3 . . ?
Ce2 C15 H15 121.7 . . ?
C14 C15 Ce2 76.1(7) . . ?
C14 C15 H15 121.7 . . ?
C16 C15 Ce2 82.8(8) . . ?
C16 C15 C14 115.2(8) . . ?
C16 C15 H15 121.7 . . ?
P2 C16 Ce2 77.2(4) . . ?
C15 C16 Ce2 70.0(7) . . ?
C15 C16 P2 110.3(7) . . ?
C15 C16 C20 127.0(11) . . ?
C20 C16 Ce2 128.5(9) . . ?
C20 C16 P2 121.8(9) . . ?
C00M C17 C13 111.8(11) . . ?
C18 C17 C00M 106.1(15) . . ?
C18 C17 C13 106.3(11) . . ?
C19 C17 C00M 110.0(14) . . ?
C19 C17 C13 112.1(13) . . ?
C19 C17 C18 110.5(16) . . ?
C17 C18 H18A 109.5 . . ?
C17 C18 H18B 109.5 . . ?
C17 C18 H18C 109.5 . . ?
H18A C18 H18B 109.5 . . ?
H18A C18 H18C 109.5 . . ?
H18B C18 H18C 109.5 . . ?
C17 C19 H19A 109.5 . . ?
C17 C19 H19B 109.5 . . ?
C17 C19 H19C 109.5 . . ?
H19A C19 H19B 109.5 . . ?
H19A C19 H19C 109.5 . . ?
H19B C19 H19C 109.5 . . ?
C16 C20 C21 105.9(11) . . ?
C22 C20 C16 113.2(13) . . ?
C22 C20 C21 109.0(12) . . ?
C23 C20 C16 113.2(11) . . ?
C23 C20 C21 107.3(14) . . ?
C23 C20 C22 108.0(12) . . ?
C20 C21 H21A 109.5 . . ?
C20 C21 H21B 109.5 . . ?
C20 C21 H21C 109.5 . . ?
H21A C21 H21B 109.5 . . ?
H21A C21 H21C 109.5 . . ?
H21B C21 H21C 109.5 . . ?
C20 C22 H22A 109.5 . . ?
C20 C22 H22B 109.5 . . ?
C20 C22 H22C 109.5 . . ?
H22A C22 H22B 109.5 . . ?
H22A C22 H22C 109.5 . . ?
H22B C22 H22C 109.5 . . ?
C20 C23 H23A 109.5 . . ?
C20 C23 H23B 109.5 . . ?
C20 C23 H23C 109.5 . . ?
H23A C23 H23B 109.5 . . ?
H23A C23 H23C 109.5 . . ?
H23B C23 H23C 109.5 . . ?
Ce1 B1 H1A 55(4) . . ?
Ce1 B1 H1B 164(4) . . ?
Ce1 B1 H1C 74(4) . . ?
Ce1 B1 H1D 83(4) . . ?
Ce2 B1 Ce1 94.2(4) . . ?
Ce2 B1 H1A 70(4) . . ?
Ce2 B1 H1B 73(4) . . ?
Ce2 B1 H1C 68(4) . . ?
Ce2 B1 H1D 177(4) . . ?
H1A B1 H1B 109.4(11) . . ?
H1A B1 H1C 109.1(10) . . ?
H1A B1 H1D 109.5(10) . . ?
H1B B1 H1C 109.5(10) . . ?
H1B B1 H1D 109.8(11) . . ?
H1C B1 H1D 109.5(11) . . ?

loop_
_geom_bond_atom_site_label_1
_geom_bond_atom_site_label_2
_geom_bond_distance
_geom_bond_site_symmetry_2
_geom_bond_publ_flag
Ce1 P1 3.058(5) 2_556 ?
Ce1 P1 3.058(5) . ?
Ce1 C1 2.881(12) 2_556 ?
Ce1 C1 2.881(12) . ?
Ce1 C2 2.831(11) 2_556 ?
Ce1 C2 2.831(11) . ?
Ce1 C3 2.859(14) 2_556 ?
Ce1 C3 2.859(14) . ?
Ce1 C4 2.988(14) . ?
Ce1 C4 2.988(14) 2_556 ?
Ce1 B1 3.008(13) . ?
Ce1 B1 3.008(13) 2_556 ?
Ce1 H1A 2.53(8) . ?
Ce2 P2 3.099(4) . ?
Ce2 P2 3.099(4) 2_556 ?
Ce2 C13 2.887(12) . ?
Ce2 C13 2.887(12) 2_556 ?
Ce2 C14 2.804(13) 2_556 ?
Ce2 C14 2.804(13) . ?
Ce2 C15 2.801(12) 2_556 ?
Ce2 C15 2.801(12) . ?
Ce2 C16 2.956(13) 2_556 ?
Ce2 C16 2.956(13) . ?
Ce2 B1 2.904(12) . ?
Ce2 B1 2.903(12) 2_556 ?
P1 C1 1.749(14) . ?
P1 C4 1.747(14) . ?
P2 C13 1.781(12) . ?
P2 C16 1.794(13) . ?
C00M H00A 0.9800 . ?
C00M H00B 0.9800 . ?
C00M H00C 0.9800 . ?
C00M C17 1.53(2) . ?
C1 C2 1.355(9) . ?
C1 C5 1.569(19) . ?
C2 H2 1.0000 . ?
C2 C3 1.342(9) . ?
C3 H3 1.0000 . ?
C3 C4 1.361(9) . ?
C4 C9 1.49(2) . ?
C5 C6 1.48(3) . ?
C5 C7 1.56(3) . ?
C5 C8 1.52(3) . ?
C6 H6A 0.9800 . ?
C6 H6B 0.9800 . ?
C6 H6C 0.9800 . ?
C7 H7A 0.9800 . ?
C7 H7B 0.9800 . ?
C7 H7C 0.9800 . ?
C8 H8A 0.9800 . ?
C8 H8B 0.9800 . ?
C8 H8C 0.9800 . ?
C9 C10 1.48(2) . ?
C9 C11 1.52(3) . ?
C9 C12 1.60(2) . ?
C10 H10A 0.9800 . ?
C10 H10B 0.9800 . ?
C10 H10C 0.9800 . ?
C11 H11A 0.9800 . ?
C11 H11B 0.9800 . ?
C11 H11C 0.9800 . ?
C12 H12A 0.9800 . ?
C12 H12B 0.9800 . ?
C12 H12C 0.9800 . ?
C13 C14 1.359(9) . ?
C13 C17 1.571(17) . ?
C14 H14 1.0000 . ?
C14 C15 1.361(9) . ?
C15 H15 1.0000 . ?
C15 C16 1.361(9) . ?
C16 C20 1.531(16) . ?
C17 C18 1.52(2) . ?
C17 C19 1.49(2) . ?
C18 H18A 0.9800 . ?
C18 H18B 0.9800 . ?
C18 H18C 0.9800 . ?
C19 H19A 0.9800 . ?
C19 H19B 0.9800 . ?
C19 H19C 0.9800 . ?
C20 C21 1.54(2) . ?
C20 C22 1.52(2) . ?
C20 C23 1.519(19) . ?
C21 H21A 0.9800 . ?
C21 H21B 0.9800 . ?
C21 H21C 0.9800 . ?
C22 H22A 0.9800 . ?
C22 H22B 0.9800 . ?
C22 H22C 0.9800 . ?
C23 H23A 0.9800 . ?
C23 H23B 0.9800 . ?
C23 H23C 0.9800 . ?
B1 H1A 1.187(9) . ?
B1 H1B 1.184(9) . ?
B1 H1C 1.186(9) . ?
B1 H1D 1.182(9) . ?

loop_
_geom_torsion_atom_site_label_1
_geom_torsion_atom_site_label_2
_geom_torsion_atom_site_label_3
_geom_torsion_atom_site_label_4
_geom_torsion
_geom_torsion_site_symmetry_1
_geom_torsion_site_symmetry_2
_geom_torsion_site_symmetry_3
_geom_torsion_site_symmetry_4
_geom_torsion_publ_flag
Ce1 P1 C1 C2 69.6(7) . . . . ?
Ce1 P1 C1 C5 -120.0(14) . . . . ?
Ce1 P1 C4 C3 -63.3(10) . . . . ?
Ce1 P1 C4 C9 133.9(14) . . . . ?
Ce1 C1 C2 C3 68.3(10) . . . . ?
Ce1 C1 C5 C6 35(2) . . . . ?
Ce1 C1 C5 C7 155.7(14) . . . . ?
Ce1 C1 C5 C8 -88.9(17) . . . . ?
Ce1 C2 C3 C4 74.9(11) . . . . ?
Ce1 C3 C4 P1 65.9(8) . . . . ?
Ce1 C3 C4 C9 -129.1(12) . . . . ?
Ce1 C4 C9 C10 -30(2) . . . . ?
Ce1 C4 C9 C11 -158.3(11) . . . . ?
Ce1 C4 C9 C12 92.2(15) . . . . ?
Ce2 P2 C13 C14 -66.7(9) . . . . ?
Ce2 P2 C13 C17 122.1(10) . . . . ?
Ce2 P2 C16 C15 62.8(9) . . . . ?
Ce2 P2 C16 C20 -127.6(12) . . . . ?
Ce2 C13 C14 C15 -69.1(11) . . . . ?
Ce2 C13 C17 C00M 72.9(14) . . . . ?
Ce2 C13 C17 C18 -171.9(12) . . . . ?
Ce2 C13 C17 C19 -51.1(16) . . . . ?
Ce2 C14 C15 C16 -75.0(11) . . . . ?
Ce2 C15 C16 P2 -67.3(8) . . . . ?
Ce2 C15 C16 C20 123.8(14) . . . . ?
Ce2 C16 C20 C21 176.4(10) . . . . ?
Ce2 C16 C20 C22 57.0(15) . . . . ?
Ce2 C16 C20 C23 -66.4(16) . . . . ?
P1 C1 C2 Ce1 -72.6(6) . . . . ?
P1 C1 C2 C3 -4.4(13) . . . . ?
P1 C1 C5 C6 133.4(18) . . . . ?
P1 C1 C5 C7 -105.5(18) . . . . ?
P1 C1 C5 C8 10(2) . . . . ?
P1 C4 C9 C10 -138.9(14) . . . . ?
P1 C4 C9 C11 93.2(16) . . . . ?
P1 C4 C9 C12 -16.3(19) . . . . ?
P2 C13 C14 Ce2 70.9(7) . . . . ?
P2 C13 C14 C15 1.8(16) . . . . ?
P2 C13 C17 C00M -25.1(16) . . . . ?
P2 C13 C17 C18 90.1(15) . . . . ?
P2 C13 C17 C19 -149.1(13) . . . . ?
P2 C16 C20 C21 -84.4(14) . . . . ?
P2 C16 C20 C22 156.2(11) . . . . ?
P2 C16 C20 C23 32.8(18) . . . . ?
C1 P1 C4 Ce1 65.3(5) . . . . ?
C1 P1 C4 C3 2.0(11) . . . . ?
C1 P1 C4 C9 -160.8(14) . . . . ?
C1 C2 C3 Ce1 -68.7(9) . . . . ?
C1 C2 C3 C4 6.2(17) . . . . ?
C2 C1 C5 C6 -58(2) . . . . ?
C2 C1 C5 C7 63(2) . . . . ?
C2 C1 C5 C8 178.5(16) . . . . ?
C2 C3 C4 Ce1 -70.5(10) . . . . ?
C2 C3 C4 P1 -4.7(15) . . . . ?
C2 C3 C4 C9 160.4(12) . . . . ?
C3 C4 C9 C10 59(2) . . . . ?
C3 C4 C9 C11 -68.4(17) . . . . ?
C3 C4 C9 C12 -178.0(14) . . . . ?
C4 P1 C1 Ce1 -68.5(5) . . . . ?
C4 P1 C1 C2 1.1(8) . . . . ?
C4 P1 C1 C5 171.6(14) . . . . ?
C5 C1 C2 Ce1 116.9(14) . . . . ?
C5 C1 C2 C3 -174.8(15) . . . . ?
C13 P2 C16 Ce2 -64.8(4) . . . . ?
C13 P2 C16 C15 -2.1(11) . . . . ?
C13 P2 C16 C20 167.5(12) . . . . ?
C13 C14 C15 Ce2 71.4(11) . . . . ?
C13 C14 C15 C16 -3.6(19) . . . . ?
C14 C13 C17 C00M 165.1(14) . . . . ?
C14 C13 C17 C18 -79.6(18) . . . . ?
C14 C13 C17 C19 41(2) . . . . ?
C14 C15 C16 Ce2 70.9(11) . . . . ?
C14 C15 C16 P2 3.6(16) . . . . ?
C14 C15 C16 C20 -165.3(14) . . . . ?
C15 C16 C20 C21 83.3(18) . . . . ?
C15 C16 C20 C22 -36(2) . . . . ?
C15 C16 C20 C23 -159.4(15) . . . . ?
C16 P2 C13 Ce2 66.9(5) . . . . ?
C16 P2 C13 C14 0.2(11) . . . . ?
C16 P2 C13 C17 -171.0(11) . . . . ?
C17 C13 C14 Ce2 -118.4(12) . . . . ?
C17 C13 C14 C15 172.5(12) . . . . ?

loop_
_twin_individual_id
_twin_individual_mass_fraction_refined
1 0.974(2)
2 0.026(2)

loop_
_exptl_oxdiff_crystal_face_indexfrac_h
_exptl_oxdiff_crystal_face_indexfrac_k
_exptl_oxdiff_crystal_face_indexfrac_l
_exptl_oxdiff_crystal_face_x
_exptl_oxdiff_crystal_face_y
_exptl_oxdiff_crystal_face_z
5.0001 8.0000 -0.0000 0.3296 0.9671 -0.0540
-2.0010 -3.9999 11.0000 0.6074 -0.7323 -0.1825
12.0002 -3.0000 2.0000 -0.0417 -0.0465 -0.9788
-1.9993 -7.0001 -8.0000 -0.8616 -0.5935 0.0087
3.0003 8.0000 -3.0000 0.1269 0.9861 0.1331
-13.0006 3.0001 3.0000 0.3979 -0.0987 0.9691
-0.0011 3.0001 12.9999 1.0466 0.0040 -0.0960
2.0010 -5.0001 -10.9999 -1.0020 -0.2082 -0.1488
5.0012 -0.0001 -11.9999 -0.8659 0.4167 -0.1580
